data_2232569
loop_
_publ_author_name
'Potwana, Fezile S. W.'
'Van Zyl, Werner E.'

_publ_section_title
;
 Diaquabis(dimethyl
 sulfoxide-\k<i>O</i>)bis(saccharinato-\k<i>N</i>)cobalt(II)
;
_journal_coeditor_code BR2180
_journal_issue 12
_journal_name_full 'Acta Crystallographica Section E'
_journal_page_first m1667
_journal_page_last m1668
_journal_paper_doi 10.1107/S1600536811045296
_journal_volume 67
_journal_year 2011
_chemical_formula_iupac '[Co (C7 H4 N O3 S)2 (C2 H6 O S)2 (H2 O)2]'
_chemical_formula_moiety 'C18 H24 Co N2 O10 S4'
_chemical_formula_sum 'C18 H24 Co N2 O10 S4'
_chemical_formula_weight 615.56
_chemical_name_common
;
Diaquabis(dimethyl sulfoxide-\k<i>O</i>)bis(saccharinato-\k<i>N</i>)cobalt(II)
;
_chemical_name_systematic
;
Diaquabis(dimethyl sulfoxide-\k<i>O</i>)bis(1,1,3-trioxo-2,3-
dihydro-1\l^6^,2-benzothiazol-2-ido-\k<i>N</i>)cobalt(II)
;
_space_group_IT_number 14
_symmetry_cell_setting monoclinic
_symmetry_space_group_name_Hall '-P 2ybc'
_symmetry_space_group_name_H-M 'P 1 21/c 1'
_atom_sites_solution_hydrogens geom
_atom_sites_solution_primary direct
_atom_sites_solution_secondary difmap
_audit_creation_method SHELXL-97
_cell_angle_alpha 90.00
_cell_angle_beta 98.068(2)
_cell_angle_gamma 90.00
_cell_formula_units_Z 2
_cell_length_a 10.2304(3)
_cell_length_b 15.1418(6)
_cell_length_c 7.8615(3)
_cell_measurement_reflns_used 5888
_cell_measurement_temperature 173(2)
_cell_measurement_theta_max 28.29
_cell_measurement_theta_min 2.42
_cell_volume 1205.75(8)
_computing_cell_refinement 'DENZO-SMN (Otwinowski & Minor, 1997)'
_computing_data_collection 'COLLECT (Nonius, 1998)'
_computing_data_reduction 'DENZO-SMN (Otwinowski & Minor, 1997)'
_computing_molecular_graphics 'SHELXTL (Sheldrick, 2008)'
_computing_publication_material 'SHELXL97 (Sheldrick, 2008)'
_computing_structure_refinement 'SHELXL97 (Sheldrick, 2008)'
_computing_structure_solution 'SHELXS97 (Sheldrick, 2008)'
_diffrn_ambient_temperature 173(2)
_diffrn_measured_fraction_theta_full 1.000
_diffrn_measured_fraction_theta_max 1.000
_diffrn_measurement_device_type 'Nonius KappaCCD'
_diffrn_measurement_method '1.2\% \f scans and \w scans'
_diffrn_radiation_monochromator graphite
_diffrn_radiation_source 'fine-focus sealed tube'
_diffrn_radiation_type MoK\a
_diffrn_radiation_wavelength 0.71073
_diffrn_reflns_av_R_equivalents 0.0180
_diffrn_reflns_av_sigmaI/netI 0.0297
_diffrn_reflns_limit_h_max 13
_diffrn_reflns_limit_h_min -13
_diffrn_reflns_limit_k_max 20
_diffrn_reflns_limit_k_min -20
_diffrn_reflns_limit_l_max 10
_diffrn_reflns_limit_l_min -10
_diffrn_reflns_number 5888
_diffrn_reflns_theta_full 28.29
_diffrn_reflns_theta_max 28.29
_diffrn_reflns_theta_min 2.42
_diffrn_standards_decay_% 0
_exptl_absorpt_coefficient_mu 1.115
_exptl_absorpt_correction_T_max 0.8966
_exptl_absorpt_correction_T_min 0.7527
_exptl_absorpt_correction_type multi-scan
_exptl_absorpt_process_details '(SADABS; Bruker, 2001)'
_exptl_crystal_colour 'light red'
_exptl_crystal_density_diffrn 1.695
_exptl_crystal_density_method 'not measured'
_exptl_crystal_description block
_exptl_crystal_F_000 634
_exptl_crystal_size_max 0.27
_exptl_crystal_size_mid 0.15
_exptl_crystal_size_min 0.10
_refine_diff_density_max 0.706
_refine_diff_density_min -0.490
_refine_ls_extinction_coef 0.0082(11)
_refine_ls_extinction_expression Fc^*^=kFc[1+0.001xFc^2^\l^3^/sin(2\q)]^-1/4^
_refine_ls_extinction_method 'SHELXL97 (Sheldrick, 2008)'
_refine_ls_goodness_of_fit_ref 1.059
_refine_ls_hydrogen_treatment mixed
_refine_ls_matrix_type full
_refine_ls_number_parameters 171
_refine_ls_number_reflns 3000
_refine_ls_number_restraints 2
_refine_ls_restrained_S_all 1.058
_refine_ls_R_factor_all 0.0475
_refine_ls_R_factor_gt 0.0304
_refine_ls_shift/su_max 0.000
_refine_ls_shift/su_mean 0.000
_refine_ls_structure_factor_coef Fsqd
_refine_ls_weighting_details 'calc w=1/[\s^2^(Fo^2^)+(0.0497P)^2^+0.0000P] where P=(Fo^2^+2Fc^2^)/3'
_refine_ls_weighting_scheme calc
_refine_ls_wR_factor_gt 0.0756
_refine_ls_wR_factor_ref 0.0814
_reflns_number_gt 2301
_reflns_number_total 3000
_reflns_threshold_expression I>2\s(I)
_cod_data_source_file br2180.cif
_cod_data_source_block I
_cod_original_sg_symbol_H-M 'P 21/c'
_cod_database_code 2232569
_cod_database_fobs_code 2232569

loop_
_symmetry_equiv_pos_as_xyz
'x, y, z'
'-x, y+1/2, -z+1/2'
'-x, -y, -z'
'x, -y-1/2, z-1/2'

loop_
_atom_site_type_symbol
_atom_site_label
_atom_site_fract_x
_atom_site_fract_y
_atom_site_fract_z
_atom_site_U_iso_or_equiv
_atom_site_adp_type
_atom_site_calc_flag
_atom_site_refinement_flags
_atom_site_occupancy
_atom_site_symmetry_multiplicity
Co Co1 0.5000 0.5000 0.0000 0.01579(11) Uani d S 1 2
S S1 0.27267(4) 0.50687(3) 0.28359(5) 0.01976(12) Uani d . 1 4
S S2 0.51966(4) 0.68690(3) 0.19988(6) 0.02130(13) Uani d . 1 4
O O1 0.37735(12) 0.46878(9) 0.40314(15) 0.0278(3) Uani d . 1 4
O O2 0.24179(13) 0.59763(9) 0.31675(17) 0.0305(3) Uani d . 1 4
O O3 0.18849(12) 0.43540(8) -0.16410(15) 0.0251(3) Uani d . 1 4
O O4 0.51937(12) 0.63688(8) 0.03114(15) 0.0222(3) Uani d . 1 4
O O5 0.60377(12) 0.47674(8) 0.24012(16) 0.0218(3) Uani d D 1 4
H H5A 0.6902(13) 0.5053(17) 0.246(4) 0.087(11) Uiso d D 1 4
H H5B 0.570(3) 0.4869(16) 0.3492(18) 0.062(8) Uiso d D 1 4
N N1 0.30080(14) 0.49352(9) 0.08660(19) 0.0193(3) Uani d . 1 4
C C1 0.13015(16) 0.44084(11) 0.2695(2) 0.0192(4) Uani d . 1 4
C C2 0.05764(17) 0.41415(12) 0.3962(2) 0.0240(4) Uani d . 1 4
H H2 0.0820 0.4307 0.5129 0.029 Uiso calc R 1 4
C C3 -0.05215(19) 0.36209(12) 0.3448(3) 0.0296(4) Uani d . 1 4
H H3 -0.1056 0.3433 0.4275 0.036 Uiso calc R 1 4
C C4 -0.08537(19) 0.33692(14) 0.1742(3) 0.0324(5) Uani d . 1 4
H H4 -0.1611 0.3010 0.1428 0.039 Uiso calc R 1 4
C C5 -0.01053(17) 0.36300(12) 0.0487(2) 0.0259(4) Uani d . 1 4
H H5 -0.0334 0.3452 -0.0676 0.031 Uiso calc R 1 4
C C6 0.09874(16) 0.41590(11) 0.0990(2) 0.0196(4) Uani d . 1 4
C C7 0.19847(16) 0.44925(11) -0.0076(2) 0.0192(4) Uani d . 1 4
C C8 0.39348(18) 0.76726(13) 0.1549(2) 0.0296(4) Uani d . 1 4
H H8A 0.4055 0.7992 0.0498 0.044 Uiso calc R 1 4
H H8B 0.3981 0.8089 0.2509 0.044 Uiso calc R 1 4
H H8C 0.3072 0.7380 0.1391 0.044 Uiso calc R 1 4
C C9 0.65935(19) 0.75778(13) 0.2148(3) 0.0348(5) Uani d . 1 4
H H9A 0.7402 0.7223 0.2331 0.052 Uiso calc R 1 4
H H9B 0.6581 0.7985 0.3114 0.052 Uiso calc R 1 4
H H9C 0.6567 0.7915 0.1080 0.052 Uiso calc R 1 4

loop_
_atom_site_aniso_label
_atom_site_aniso_U_11
_atom_site_aniso_U_22
_atom_site_aniso_U_33
_atom_site_aniso_U_12
_atom_site_aniso_U_13
_atom_site_aniso_U_23
Co1 0.01863(18) 0.01480(18) 0.01393(18) -0.00075(12) 0.00224(13) -0.00099(12)
S1 0.0190(2) 0.0247(2) 0.0160(2) -0.00384(16) 0.00399(17) -0.00383(16)
S2 0.0269(2) 0.0180(2) 0.0189(2) -0.00124(17) 0.00312(17) -0.00226(17)
O1 0.0216(7) 0.0433(8) 0.0182(7) -0.0027(6) 0.0013(5) -0.0020(6)
O2 0.0354(8) 0.0253(7) 0.0324(8) -0.0053(6) 0.0103(6) -0.0102(6)
O3 0.0246(6) 0.0333(7) 0.0172(6) -0.0048(5) 0.0023(5) -0.0029(5)
O4 0.0319(7) 0.0156(6) 0.0195(6) -0.0010(5) 0.0049(5) -0.0023(5)
O5 0.0237(7) 0.0248(6) 0.0169(6) -0.0007(5) 0.0034(5) 0.0001(5)
N1 0.0181(7) 0.0241(8) 0.0162(7) -0.0029(6) 0.0042(6) -0.0019(6)
C1 0.0188(8) 0.0185(8) 0.0202(9) 0.0005(7) 0.0026(7) -0.0017(7)
C2 0.0255(9) 0.0261(9) 0.0216(9) 0.0020(8) 0.0077(8) -0.0009(8)
C3 0.0288(10) 0.0325(11) 0.0301(11) -0.0060(8) 0.0129(8) 0.0005(8)
C4 0.0263(10) 0.0361(11) 0.0351(11) -0.0113(9) 0.0057(8) -0.0021(9)
C5 0.0231(9) 0.0301(11) 0.0237(9) -0.0043(7) 0.0005(8) -0.0050(8)
C6 0.0180(8) 0.0205(9) 0.0200(9) 0.0017(7) 0.0019(7) 0.0004(7)
C7 0.0189(8) 0.0209(9) 0.0176(9) 0.0022(7) 0.0022(7) 0.0011(7)
C8 0.0351(11) 0.0248(10) 0.0291(11) 0.0070(8) 0.0049(9) -0.0041(8)
C9 0.0332(11) 0.0313(11) 0.0399(12) -0.0098(9) 0.0058(9) -0.0143(9)

loop_
_atom_type_symbol
_atom_type_description
_atom_type_scat_dispersion_real
_atom_type_scat_dispersion_imag
_atom_type_scat_source
C C 0.0033 0.0016 'International Tables Vol C Tables 4.2.6.8 and 6.1.1.4'
H H 0.0000 0.0000 'International Tables Vol C Tables 4.2.6.8 and 6.1.1.4'
N N 0.0061 0.0033 'International Tables Vol C Tables 4.2.6.8 and 6.1.1.4'
O O 0.0106 0.0060 'International Tables Vol C Tables 4.2.6.8 and 6.1.1.4'
S S 0.1246 0.1234 'International Tables Vol C Tables 4.2.6.8 and 6.1.1.4'
Co Co 0.3494 0.9721 'International Tables Vol C Tables 4.2.6.8 and 6.1.1.4'

loop_
_geom_angle_atom_site_label_1
_geom_angle_atom_site_label_2
_geom_angle_atom_site_label_3
_geom_angle_site_symmetry_1
_geom_angle_site_symmetry_3
_geom_angle
O5 Co1 O4 3_665 3_665 91.94(5)
O5 Co1 O4 . 3_665 88.06(5)
O5 Co1 O4 3_665 . 88.06(5)
O5 Co1 O4 . . 91.94(5)
O5 Co1 N1 3_665 3_665 95.03(5)
O5 Co1 N1 . 3_665 84.97(5)
O4 Co1 N1 3_665 3_665 94.77(5)
O4 Co1 N1 . 3_665 85.23(5)
O5 Co1 N1 3_665 . 84.97(5)
O5 Co1 N1 . . 95.03(5)
O4 Co1 N1 3_665 . 85.23(5)
O4 Co1 N1 . . 94.77(5)
O2 S1 O1 . . 115.14(8)
O2 S1 N1 . . 111.29(8)
O1 S1 N1 . . 110.87(8)
O2 S1 C1 . . 110.64(8)
O1 S1 C1 . . 110.29(8)
N1 S1 C1 . . 97.19(8)
O4 S2 C8 . . 104.73(8)
O4 S2 C9 . . 105.08(8)
C8 S2 C9 . . 98.91(10)
S2 O4 Co1 . . 125.54(7)
Co1 O5 H5A . . 108.2(18)
Co1 O5 H5B . . 125.2(16)
H5A O5 H5B . . 108(2)
C7 N1 S1 . . 110.58(11)
C7 N1 Co1 . . 121.08(11)
S1 N1 Co1 . . 125.03(8)
C2 C1 C6 . . 122.81(16)
C2 C1 S1 . . 130.12(14)
C6 C1 S1 . . 107.07(12)
C1 C2 C3 . . 116.79(17)
C1 C2 H2 . . 121.6
C3 C2 H2 . . 121.6
C2 C3 C4 . . 121.08(18)
C2 C3 H3 . . 119.5
C4 C3 H3 . . 119.5
C5 C4 C3 . . 121.56(18)
C5 C4 H4 . . 119.2
C3 C4 H4 . . 119.2
C6 C5 C4 . . 117.63(17)
C6 C5 H5 . . 121.2
C4 C5 H5 . . 121.2
C1 C6 C5 . . 120.11(16)
C1 C6 C7 . . 111.46(14)
C5 C6 C7 . . 128.36(16)
O3 C7 N1 . . 124.77(15)
O3 C7 C6 . . 122.14(15)
N1 C7 C6 . . 113.08(14)
S2 C8 H8A . . 109.5
S2 C8 H8B . . 109.5
H8A C8 H8B . . 109.5
S2 C8 H8C . . 109.5
H8A C8 H8C . . 109.5
H8B C8 H8C . . 109.5
S2 C9 H9A . . 109.5
S2 C9 H9B . . 109.5
H9A C9 H9B . . 109.5
S2 C9 H9C . . 109.5
H9A C9 H9C . . 109.5
H9B C9 H9C . . 109.5

loop_
_geom_bond_atom_site_label_1
_geom_bond_atom_site_label_2
_geom_bond_site_symmetry_2
_geom_bond_distance
Co1 O5 3_665 2.0620(12)
Co1 O5 . 2.0620(12)
Co1 O4 3_665 2.0932(12)
Co1 O4 . 2.0932(12)
Co1 N1 3_665 2.2396(14)
Co1 N1 . 2.2396(14)
S1 O2 . 1.4420(14)
S1 O1 . 1.4423(13)
S1 N1 . 1.6270(15)
S1 C1 . 1.7586(17)
S2 O4 . 1.5272(12)
S2 C8 . 1.7731(18)
S2 C9 . 1.7779(18)
O3 C7 . 1.2383(19)
O5 H5A . 0.980(2)
O5 H5B . 0.980(2)
N1 C7 . 1.370(2)
C1 C2 . 1.383(2)
C1 C6 . 1.386(2)
C2 C3 . 1.385(3)
C2 H2 . 0.9500
C3 C4 . 1.390(3)
C3 H3 . 0.9500
C4 C5 . 1.389(3)
C4 H4 . 0.9500
C5 C6 . 1.387(2)
C5 H5 . 0.9500
C6 C7 . 1.496(2)
C8 H8A . 0.9800
C8 H8B . 0.9800
C8 H8C . 0.9800
C9 H9A . 0.9800
C9 H9B . 0.9800
C9 H9C . 0.9800

loop_
_geom_hbond_atom_site_label_D
_geom_hbond_atom_site_label_H
_geom_hbond_atom_site_label_A
_geom_hbond_site_symmetry_A
_geom_hbond_distance_DH
_geom_hbond_distance_HA
_geom_hbond_distance_DA
_geom_hbond_angle_DHA
O5 H5A O3 3_665 0.98 1.73 2.646(2) 155(3)
O5 H5B O1 . 0.98 2.09 2.803(2) 127.9(19)
O5 H5B O1 3_666 0.98 2.06 2.904(2) 143(2)
C8 H8B O5 2_655 0.98 2.54 3.277(2) 132.00
C8 H8B O4 4_576 0.98 2.51 3.383(2) 148.00
C9 H9A O3 3_665 0.98 2.58 3.363(2) 137.00
C9 H9B O4 4_576 0.98 2.58 3.432(2) 146.00
